data_1547130
loop_
_publ_author_name
'Yang, Meng-Nan'
'Yan, Dong-Mei'
'Zhao, Quan-Qing'
'Chen, Jia-Rong'
'Xiao, Wen-Jing'

_publ_section_title
;
 Synthesis of Dihydropyrazoles via Ligand-Free Pd-Catalyzed Alkene
 Aminoarylation of Unsaturated Hydrazones with Diaryliodonium Salts.
;
_journal_issue 19
_journal_name_full 'Organic letters'
_journal_page_first 5208
_journal_page_last 5211
_journal_paper_doi 10.1021/acs.orglett.7b02480
_journal_volume 19
_journal_year 2017
_chemical_formula_moiety 'C24 H23 Br N2 O2 S'
_chemical_formula_sum 'C24 H23 Br N2 O2 S'
_chemical_formula_weight 483.41
_chemical_name_systematic
;
 ? 
;
_space_group_crystal_system monoclinic
_space_group_IT_number 14
_space_group_name_Hall '-P 2ybc'
_space_group_name_H-M_alt 'P 1 21/c 1'
_symmetry_space_group_name_Hall '-P 2ybc'
_symmetry_space_group_name_H-M 'P 1 21/c 1'
_atom_sites_solution_hydrogens geom
_atom_sites_solution_primary direct
_audit_creation_date 2017-08-09
_audit_creation_method
;
Olex2 1.2
(compiled 2017.07.20 svn.r3457 for OlexSys, GUI svn.r5370)
;
_cell_angle_alpha 90
_cell_angle_beta 110.678(3)
_cell_angle_gamma 90
_cell_formula_units_Z 4
_cell_length_a 13.366(3)
_cell_length_b 15.726(3)
_cell_length_c 11.497(2)
_cell_measurement_reflns_used 4117
_cell_measurement_temperature 298(2)
_cell_measurement_theta_max 23.28
_cell_measurement_theta_min 2.40
_cell_volume 2260.9(8)
_computing_cell_refinement 'Bruker SAINT'
_computing_data_collection 'Bruker APEX2'
_computing_data_reduction 'Bruker SAINT'
_computing_molecular_graphics 'Olex2 (Dolomanov et al., 2009)'
_computing_publication_material 'Olex2 (Dolomanov et al., 2009)'
_computing_structure_refinement 'ShelXL (Sheldrick, 2015)'
_computing_structure_solution 'ShelXS (Sheldrick, 2008)'
_diffrn_ambient_temperature 298.15
_diffrn_measured_fraction_theta_full 0.995
_diffrn_measured_fraction_theta_max 0.995
_diffrn_measurement_device_type 'Bruker APEX-II CCD'
_diffrn_measurement_method '\f and \w scans'
_diffrn_radiation_type MoK\a
_diffrn_radiation_wavelength 0.71073
_diffrn_reflns_av_R_equivalents 0.0491
_diffrn_reflns_av_unetI/netI 0.0521
_diffrn_reflns_Laue_measured_fraction_full 0.995
_diffrn_reflns_Laue_measured_fraction_max 0.995
_diffrn_reflns_limit_h_max 15
_diffrn_reflns_limit_h_min -15
_diffrn_reflns_limit_k_max 18
_diffrn_reflns_limit_k_min -18
_diffrn_reflns_limit_l_max 13
_diffrn_reflns_limit_l_min -12
_diffrn_reflns_number 15430
_diffrn_reflns_point_group_measured_fraction_full 0.995
_diffrn_reflns_point_group_measured_fraction_max 0.995
_diffrn_reflns_theta_full 24.990
_diffrn_reflns_theta_max 24.990
_diffrn_reflns_theta_min 1.628
_exptl_absorpt_coefficient_mu 1.933
_exptl_absorpt_correction_T_max 0.8302
_exptl_absorpt_correction_T_min 0.7603
_exptl_absorpt_correction_type multi-scan
_exptl_absorpt_process_details SADABS
_exptl_crystal_colour colorless
_exptl_crystal_density_diffrn 1.420
_exptl_crystal_density_method 'not measured'
_exptl_crystal_description block
_exptl_crystal_F_000 992
_exptl_crystal_size_max 0.15
_exptl_crystal_size_mid 0.12
_exptl_crystal_size_min 0.1
_refine_diff_density_max 0.699
_refine_diff_density_min -0.885
_refine_diff_density_rms 0.069
_refine_ls_extinction_method none
_refine_ls_goodness_of_fit_ref 1.035
_refine_ls_hydrogen_treatment constr
_refine_ls_matrix_type full
_refine_ls_number_parameters 272
_refine_ls_number_reflns 3958
_refine_ls_number_restraints 0
_refine_ls_restrained_S_all 1.035
_refine_ls_R_factor_all 0.0771
_refine_ls_R_factor_gt 0.0492
_refine_ls_shift/su_max 0.001
_refine_ls_shift/su_mean 0.000
_refine_ls_structure_factor_coef Fsqd
_refine_ls_weighting_details 'w=1/[\s^2^(Fo^2^)+(0.0941P)^2^+0.6115P] where P=(Fo^2^+2Fc^2^)/3'
_refine_ls_weighting_scheme calc
_refine_ls_wR_factor_gt 0.1411
_refine_ls_wR_factor_ref 0.1603
_reflns_Friedel_coverage 0.000
_reflns_number_gt 2799
_reflns_number_total 3958
_reflns_threshold_expression 'I > 2\s(I)'
_cod_data_source_file ol7b02480_si_004.cif
_cod_data_source_block t
_cod_depositor_comments 'Adding full bibliography for 1547130--1547132.cif.'
_cod_original_cell_volume 2261.1(7)
_cod_database_code 1547130
_shelx_shelxl_version_number 2017/1
_shelx_space_group_comment
;
The symmetry employed for this shelxl refinement is uniquely defined
by the following loop, which should always be used as a source of
symmetry information in preference to the above space-group names.
They are only intended as comments.
;
_shelx_estimated_absorpt_t_max 0.830
_shelx_estimated_absorpt_t_min 0.760
_olex2_refinement_description
;
1. Fixed Uiso
 At 1.2 times of:
  All C(H) groups, All C(H,H) groups
 At 1.5 times of:
  All C(H,H,H) groups
2.a Ternary CH refined with riding coordinates:
 C10(H10)
2.b Secondary CH2 refined with riding coordinates:
 C8(H8A,H8B), C9(H9A,H9B), C11(H11A,H11B)
2.c Aromatic/amide H refined with riding coordinates:
 C2(H2), C3(H3), C5(H5), C6(H6), C13(H13), C14(H14), C15(H15), C16(H16),
 C17(H17), C19(H19), C20(H20), C22(H22), C23(H23)
2.d Idealised Me refined as rotating group:
 C24(H24A,H24B,H24C)
;
_olex2_submission_special_instructions 'No special instructions were received'

loop_
_space_group_symop_operation_xyz
'x, y, z'
'-x, y+1/2, -z+1/2'
'-x, -y, -z'
'x, -y-1/2, z-1/2'

loop_
_atom_site_label
_atom_site_type_symbol
_atom_site_fract_x
_atom_site_fract_y
_atom_site_fract_z
_atom_site_U_iso_or_equiv
_atom_site_adp_type
_atom_site_occupancy
_atom_site_site_symmetry_order
_atom_site_calc_flag
_atom_site_refinement_flags_posn
Br1 Br 0.80649(4) 0.63169(4) 0.59655(5) 0.0934(3) Uani 1 1 d .
C1 C 0.7186(3) 0.5628(2) 0.6551(3) 0.0502(9) Uani 1 1 d .
C2 C 0.6128(3) 0.5797(2) 0.6214(4) 0.0536(10) Uani 1 1 d .
H2 H 0.582714 0.624210 0.567041 0.064 Uiso 1 1 calc R
C3 C 0.5500(3) 0.5310(2) 0.6675(3) 0.0481(9) Uani 1 1 d .
H3 H 0.477456 0.542971 0.644093 0.058 Uiso 1 1 calc R
C4 C 0.5933(3) 0.46402(19) 0.7485(3) 0.0370(8) Uani 1 1 d .
C5 C 0.7006(3) 0.4468(2) 0.7785(3) 0.0500(9) Uani 1 1 d .
H5 H 0.731071 0.401681 0.831480 0.060 Uiso 1 1 calc R
C6 C 0.7630(3) 0.4948(3) 0.7319(4) 0.0603(11) Uani 1 1 d .
H6 H 0.835023 0.481792 0.751884 0.072 Uiso 1 1 calc R
C7 C 0.5273(3) 0.4142(2) 0.8029(3) 0.0360(7) Uani 1 1 d .
C8 C 0.4080(3) 0.4078(2) 0.7355(3) 0.0462(9) Uani 1 1 d .
H8A H 0.393545 0.399252 0.647459 0.055 Uiso 1 1 calc R
H8B H 0.374469 0.460724 0.745113 0.055 Uiso 1 1 calc R
C9 C 0.3603(3) 0.3353(2) 0.7847(3) 0.0468(9) Uani 1 1 d .
H9A H 0.283176 0.341744 0.756169 0.056 Uiso 1 1 calc R
H9B H 0.376056 0.281905 0.752578 0.056 Uiso 1 1 calc R
C10 C 0.4047(3) 0.3333(2) 0.9251(3) 0.0393(8) Uani 1 1 d .
H10 H 0.378595 0.281720 0.952945 0.047 Uiso 1 1 calc R
C11 C 0.3720(3) 0.4106(2) 0.9860(3) 0.0453(8) Uani 1 1 d .
H11A H 0.413341 0.410600 1.074324 0.054 Uiso 1 1 calc R
H11B H 0.388887 0.462333 0.950776 0.054 Uiso 1 1 calc R
C12 C 0.2561(3) 0.4103(2) 0.9677(3) 0.0482(9) Uani 1 1 d .
C13 C 0.1876(3) 0.4700(3) 0.8945(4) 0.0719(13) Uani 1 1 d .
H13 H 0.213699 0.510727 0.853898 0.086 Uiso 1 1 calc R
C14 C 0.0815(4) 0.4705(4) 0.8804(6) 0.105(2) Uani 1 1 d .
H14 H 0.036439 0.512314 0.832598 0.126 Uiso 1 1 calc R
C15 C 0.0421(4) 0.4092(4) 0.9368(6) 0.1014(19) Uani 1 1 d .
H15 H -0.030538 0.408064 0.924302 0.122 Uiso 1 1 calc R
C16 C 0.1075(4) 0.3508(3) 1.0102(5) 0.0822(15) Uani 1 1 d .
H16 H 0.080471 0.309970 1.049568 0.099 Uiso 1 1 calc R
C17 C 0.2146(4) 0.3515(3) 1.0270(4) 0.0659(12) Uani 1 1 d .
H17 H 0.259810 0.311493 1.079330 0.079 Uiso 1 1 calc R
C18 C 0.7043(3) 0.2509(2) 1.0847(3) 0.0431(8) Uani 1 1 d .
C19 C 0.6901(3) 0.1909(3) 0.9941(4) 0.0627(11) Uani 1 1 d .
H19 H 0.621674 0.178877 0.938850 0.075 Uiso 1 1 calc R
C20 C 0.7764(4) 0.1486(3) 0.9844(5) 0.0719(13) Uani 1 1 d .
H20 H 0.765425 0.107677 0.922714 0.086 Uiso 1 1 calc R
C21 C 0.8782(4) 0.1649(3) 1.0632(5) 0.0693(12) Uani 1 1 d .
C22 C 0.8913(4) 0.2246(4) 1.1534(5) 0.0881(16) Uani 1 1 d .
H22 H 0.960043 0.236564 1.207881 0.106 Uiso 1 1 calc R
C23 C 0.8057(3) 0.2679(3) 1.1667(4) 0.0696(12) Uani 1 1 d .
H23 H 0.816584 0.307761 1.229738 0.084 Uiso 1 1 calc R
C24 C 0.9701(5) 0.1176(4) 1.0479(7) 0.116(2) Uani 1 1 d .
H24A H 1.035746 0.136507 1.109465 0.174 Uiso 1 1 calc GR
H24B H 0.971953 0.128162 0.966458 0.174 Uiso 1 1 calc GR
H24C H 0.961357 0.057750 1.057936 0.174 Uiso 1 1 calc GR
N1 N 0.5780(2) 0.37787(16) 0.9064(2) 0.0355(6) Uani 1 1 d .
N2 N 0.5217(2) 0.32647(17) 0.9603(3) 0.0386(6) Uani 1 1 d .
O1 O 0.6346(2) 0.37631(16) 1.1790(2) 0.0576(7) Uani 1 1 d .
O2 O 0.5315(2) 0.24446(17) 1.1436(3) 0.0612(7) Uani 1 1 d .
S1 S 0.59521(7) 0.30267(6) 1.10450(8) 0.0434(3) Uani 1 1 d .

loop_
_atom_site_aniso_label
_atom_site_aniso_U_11
_atom_site_aniso_U_22
_atom_site_aniso_U_33
_atom_site_aniso_U_23
_atom_site_aniso_U_13
_atom_site_aniso_U_12
Br1 0.0762(4) 0.1191(5) 0.0887(4) 0.0360(3) 0.0337(3) -0.0256(3)
C1 0.056(2) 0.056(2) 0.041(2) 0.0044(17) 0.0213(18) -0.0097(18)
C2 0.062(3) 0.049(2) 0.052(2) 0.0196(18) 0.023(2) 0.0055(19)
C3 0.046(2) 0.050(2) 0.047(2) 0.0113(17) 0.0148(17) 0.0090(17)
C4 0.0465(19) 0.0343(17) 0.0323(17) -0.0026(13) 0.0166(15) 0.0037(15)
C5 0.051(2) 0.050(2) 0.050(2) 0.0150(17) 0.0196(18) 0.0086(18)
C6 0.045(2) 0.076(3) 0.063(3) 0.010(2) 0.023(2) 0.002(2)
C7 0.0425(18) 0.0341(17) 0.0336(18) -0.0048(14) 0.0162(15) 0.0039(14)
C8 0.0409(19) 0.060(2) 0.038(2) -0.0016(16) 0.0146(16) 0.0022(17)
C9 0.042(2) 0.052(2) 0.048(2) -0.0140(17) 0.0177(17) -0.0050(17)
C10 0.0413(18) 0.0356(17) 0.046(2) -0.0060(15) 0.0221(16) -0.0019(15)
C11 0.049(2) 0.043(2) 0.047(2) -0.0073(16) 0.0201(17) 0.0040(16)
C12 0.052(2) 0.047(2) 0.050(2) -0.0082(17) 0.0237(18) 0.0077(17)
C13 0.056(3) 0.085(3) 0.080(3) 0.016(2) 0.030(2) 0.020(2)
C14 0.070(4) 0.126(5) 0.115(5) 0.034(4) 0.028(3) 0.036(4)
C15 0.052(3) 0.131(5) 0.126(5) 0.001(4) 0.037(3) 0.008(3)
C16 0.083(4) 0.078(3) 0.107(4) -0.008(3) 0.060(3) -0.011(3)
C17 0.072(3) 0.060(3) 0.078(3) 0.002(2) 0.041(3) 0.006(2)
C18 0.049(2) 0.0400(19) 0.043(2) 0.0086(15) 0.0198(17) 0.0051(16)
C19 0.056(2) 0.060(3) 0.067(3) -0.005(2) 0.015(2) 0.011(2)
C20 0.093(4) 0.061(3) 0.067(3) -0.005(2) 0.035(3) 0.021(2)
C21 0.065(3) 0.074(3) 0.077(3) 0.013(3) 0.034(3) 0.021(2)
C22 0.052(3) 0.105(4) 0.098(4) -0.006(3) 0.015(3) 0.011(3)
C23 0.056(3) 0.077(3) 0.070(3) -0.011(2) 0.014(2) 0.006(2)
C24 0.092(4) 0.123(5) 0.155(6) 0.014(4) 0.070(4) 0.044(4)
N1 0.0406(15) 0.0342(14) 0.0349(15) 0.0021(11) 0.0173(13) 0.0016(12)
N2 0.0377(15) 0.0387(15) 0.0432(16) 0.0079(12) 0.0188(13) 0.0035(12)
O1 0.0725(19) 0.0548(16) 0.0440(15) -0.0033(12) 0.0186(14) 0.0126(13)
O2 0.0663(17) 0.0632(17) 0.0660(18) 0.0252(14) 0.0382(15) 0.0064(14)
S1 0.0519(5) 0.0420(5) 0.0412(5) 0.0092(4) 0.0226(4) 0.0073(4)

loop_
_atom_type_symbol
_atom_type_description
_atom_type_scat_dispersion_real
_atom_type_scat_dispersion_imag
_atom_type_scat_source
C C 0.0033 0.0016 'International Tables Vol C Tables 4.2.6.8 and 6.1.1.4'
H H 0.0000 0.0000 'International Tables Vol C Tables 4.2.6.8 and 6.1.1.4'
Br Br -0.2901 2.4595 'International Tables Vol C Tables 4.2.6.8 and 6.1.1.4'
N N 0.0061 0.0033 'International Tables Vol C Tables 4.2.6.8 and 6.1.1.4'
O O 0.0106 0.0060 'International Tables Vol C Tables 4.2.6.8 and 6.1.1.4'
S S 0.1246 0.1234 'International Tables Vol C Tables 4.2.6.8 and 6.1.1.4'

loop_
_geom_angle_atom_site_label_1
_geom_angle_atom_site_label_2
_geom_angle_atom_site_label_3
_geom_angle
C2 C1 Br1 120.2(3)
C2 C1 C6 120.4(3)
C6 C1 Br1 119.4(3)
C1 C2 H2 120.1
C1 C2 C3 119.9(3)
C3 C2 H2 120.1
C2 C3 H3 119.5
C2 C3 C4 121.0(3)
C4 C3 H3 119.5
C3 C4 C7 121.2(3)
C5 C4 C3 117.8(3)
C5 C4 C7 121.0(3)
C4 C5 H5 119.4
C6 C5 C4 121.2(3)
C6 C5 H5 119.4
C1 C6 H6 120.2
C5 C6 C1 119.6(4)
C5 C6 H6 120.2
C4 C7 C8 119.9(3)
N1 C7 C4 115.6(3)
N1 C7 C8 124.5(3)
C7 C8 H8A 109.3
C7 C8 H8B 109.3
C7 C8 C9 111.5(3)
H8A C8 H8B 108.0
C9 C8 H8A 109.3
C9 C8 H8B 109.3
C8 C9 H9A 109.5
C8 C9 H9B 109.5
H9A C9 H9B 108.0
C10 C9 C8 110.9(3)
C10 C9 H9A 109.5
C10 C9 H9B 109.5
C9 C10 H10 108.4
C9 C10 C11 113.7(3)
C11 C10 H10 108.4
N2 C10 C9 105.8(3)
N2 C10 H10 108.4
N2 C10 C11 112.1(3)
C10 C11 H11A 109.1
C10 C11 H11B 109.1
H11A C11 H11B 107.8
C12 C11 C10 112.4(3)
C12 C11 H11A 109.1
C12 C11 H11B 109.1
C13 C12 C11 121.3(4)
C13 C12 C17 117.8(4)
C17 C12 C11 120.8(4)
C12 C13 H13 119.5
C14 C13 C12 121.0(5)
C14 C13 H13 119.5
C13 C14 H14 120.1
C15 C14 C13 119.8(5)
C15 C14 H14 120.1
C14 C15 H15 119.8
C16 C15 C14 120.4(5)
C16 C15 H15 119.8
C15 C16 H16 120.0
C15 C16 C17 119.9(5)
C17 C16 H16 120.0
C12 C17 H17 119.5
C16 C17 C12 121.0(4)
C16 C17 H17 119.5
C19 C18 C23 119.6(4)
C19 C18 S1 121.4(3)
C23 C18 S1 118.9(3)
C18 C19 H19 119.9
C18 C19 C20 120.1(4)
C20 C19 H19 119.9
C19 C20 H20 119.2
C21 C20 C19 121.7(4)
C21 C20 H20 119.2
C20 C21 C24 119.6(5)
C22 C21 C20 117.7(4)
C22 C21 C24 122.7(5)
C21 C22 H22 118.9
C21 C22 C23 122.2(5)
C23 C22 H22 118.9
C18 C23 C22 118.7(4)
C18 C23 H23 120.7
C22 C23 H23 120.7
C21 C24 H24A 109.5
C21 C24 H24B 109.5
C21 C24 H24C 109.5
H24A C24 H24B 109.5
H24A C24 H24C 109.5
H24B C24 H24C 109.5
C7 N1 N2 118.8(3)
C10 N2 S1 119.4(2)
N1 N2 C10 121.6(3)
N1 N2 S1 110.9(2)
N2 S1 C18 101.72(15)
O1 S1 C18 107.94(17)
O1 S1 N2 112.52(15)
O1 S1 O2 117.81(18)
O2 S1 C18 111.02(16)
O2 S1 N2 104.67(16)

loop_
_geom_bond_atom_site_label_1
_geom_bond_atom_site_label_2
_geom_bond_distance
Br1 C1 1.889(4)
C1 C2 1.354(5)
C1 C6 1.380(5)
C2 H2 0.9300
C2 C3 1.374(5)
C3 H3 0.9300
C3 C4 1.389(5)
C4 C5 1.378(5)
C4 C7 1.474(5)
C5 H5 0.9300
C5 C6 1.368(5)
C6 H6 0.9300
C7 C8 1.510(5)
C7 N1 1.277(4)
C8 H8A 0.9700
C8 H8B 0.9700
C8 C9 1.511(5)
C9 H9A 0.9700
C9 H9B 0.9700
C9 C10 1.511(5)
C10 H10 0.9800
C10 C11 1.540(5)
C10 N2 1.475(4)
C11 H11A 0.9700
C11 H11B 0.9700
C11 C12 1.489(5)
C12 C13 1.371(6)
C12 C17 1.377(6)
C13 H13 0.9300
C13 C14 1.370(7)
C14 H14 0.9300
C14 C15 1.366(8)
C15 H15 0.9300
C15 C16 1.341(8)
C16 H16 0.9300
C16 C17 1.375(7)
C17 H17 0.9300
C18 C19 1.368(5)
C18 C23 1.377(5)
C18 S1 1.754(4)
C19 H19 0.9300
C19 C20 1.370(6)
C20 H20 0.9300
C20 C21 1.366(7)
C21 C22 1.363(7)
C21 C24 1.499(7)
C22 H22 0.9300
C22 C23 1.386(6)
C23 H23 0.9300
C24 H24A 0.9600
C24 H24B 0.9600
C24 H24C 0.9600
N1 N2 1.391(4)
N2 S1 1.644(3)
O1 S1 1.426(3)
O2 S1 1.426(3)

loop_
_geom_torsion_atom_site_label_1
_geom_torsion_atom_site_label_2
_geom_torsion_atom_site_label_3
_geom_torsion_atom_site_label_4
_geom_torsion
Br1 C1 C2 C3 -177.9(3)
Br1 C1 C6 C5 177.4(3)
C1 C2 C3 C4 -0.2(6)
C2 C1 C6 C5 -3.0(6)
C2 C3 C4 C5 -1.6(5)
C2 C3 C4 C7 177.0(3)
C3 C4 C5 C6 1.1(6)
C3 C4 C7 C8 26.1(5)
C3 C4 C7 N1 -154.8(3)
C4 C5 C6 C1 1.2(6)
C4 C7 C8 C9 163.3(3)
C4 C7 N1 N2 -177.0(3)
C5 C4 C7 C8 -155.3(3)
C5 C4 C7 N1 23.8(5)
C6 C1 C2 C3 2.5(6)
C7 C4 C5 C6 -177.5(3)
C7 C8 C9 C10 44.1(4)
C7 N1 N2 C10 -19.4(4)
C7 N1 N2 S1 -167.9(2)
C8 C7 N1 N2 2.1(5)
C8 C9 C10 C11 66.3(4)
C8 C9 C10 N2 -57.2(4)
C9 C10 C11 C12 69.2(4)
C9 C10 N2 N1 46.8(4)
C9 C10 N2 S1 -167.3(2)
C10 C11 C12 C13 -112.1(4)
C10 C11 C12 C17 69.9(4)
C10 N2 S1 C18 151.4(2)
C10 N2 S1 O1 -93.4(3)
C10 N2 S1 O2 35.7(3)
C11 C10 N2 N1 -77.7(4)
C11 C10 N2 S1 68.3(3)
C11 C12 C13 C14 -178.5(5)
C11 C12 C17 C16 -179.8(4)
C12 C13 C14 C15 -2.0(9)
C13 C12 C17 C16 2.1(6)
C13 C14 C15 C16 2.8(10)
C14 C15 C16 C17 -1.2(10)
C15 C16 C17 C12 -1.3(8)
C17 C12 C13 C14 -0.4(7)
C18 C19 C20 C21 -0.5(7)
C19 C18 C23 C22 1.2(7)
C19 C18 S1 N2 -45.1(3)
C19 C18 S1 O1 -163.7(3)
C19 C18 S1 O2 65.8(4)
C19 C20 C21 C22 0.7(8)
C19 C20 C21 C24 -179.3(5)
C20 C21 C22 C23 0.0(8)
C21 C22 C23 C18 -1.0(8)
C23 C18 C19 C20 -0.5(6)
C23 C18 S1 N2 138.4(3)
C23 C18 S1 O1 19.9(4)
C23 C18 S1 O2 -110.7(3)
C24 C21 C22 C23 180.0(5)
N1 C7 C8 C9 -15.7(5)
N1 N2 S1 C18 -59.4(2)
N1 N2 S1 O1 55.9(3)
N1 N2 S1 O2 -175.0(2)
N2 C10 C11 C12 -170.8(3)
S1 C18 C19 C20 -176.9(3)
S1 C18 C23 C22 177.7(4)
